data_7713562
loop_
_publ_author_name
'Xu, Hanhua'
'Lv, Ze-Jie'
'Wei, Junnian'
'Xi, Zhenfeng'

_publ_section_title
;
 N-Aryloxide-Amidinate Group 4 Metal Complexes
;
_journal_name_full 'Dalton Transactions'
_journal_paper_doi 10.1039/D3DT01767B
_journal_year 2023
_chemical_formula_moiety 'C60 H94 Li6 N8 O4'
_chemical_formula_sum 'C60 H94 Li6 N8 O4'
_chemical_formula_weight 1033.07
_space_group_crystal_system monoclinic
_space_group_IT_number 15
_space_group_name_Hall '-C 2yc'
_space_group_name_H-M_alt 'C 1 2/c 1'
_atom_sites_solution_hydrogens mixed
_atom_sites_solution_primary iterative
_audit_creation_date 2022-11-29
_audit_creation_method
;
Olex2 1.3
(compiled 2020.11.12 svn.r5f609507 for OlexSys, GUI svn.r6408)
;
_audit_update_record
;
2022-11-29 deposited with the CCDC.	2023-07-25 downloaded from the CCDC.
;
_cell_angle_alpha 90
_cell_angle_beta 91.260(2)
_cell_angle_gamma 90
_cell_formula_units_Z 4
_cell_length_a 25.2159(6)
_cell_length_b 14.3624(4)
_cell_length_c 17.5594(4)
_cell_measurement_reflns_used 20582
_cell_measurement_temperature 180.00(10)
_cell_measurement_theta_max 29.3850
_cell_measurement_theta_min 2.0940
_cell_volume 6357.8(3)
_computing_cell_refinement 'CrysAlisPro 1.171.39.33c (Rigaku OD, 2017)'
_computing_data_collection 'CrysAlisPro 1.171.39.33c (Rigaku OD, 2017)'
_computing_data_reduction 'CrysAlisPro 1.171.39.33c (Rigaku OD, 2017)'
_computing_molecular_graphics 'Olex2 1.3 (Dolomanov et al., 2009)'
_computing_publication_material 'Olex2 1.3 (Dolomanov et al., 2009)'
_computing_structure_refinement 'SHELXL 2018/3 (Sheldrick, 2015)'
_computing_structure_solution 'olex2.solve 1.3 (Bourhis et al., 2015)'
_diffrn_ambient_environment N~2~
_diffrn_ambient_temperature 180.00(10)
_diffrn_detector 'CCD plate'
_diffrn_measured_fraction_theta_full 0.998
_diffrn_measured_fraction_theta_max 0.999
_diffrn_measurement_details
;
List of Runs (angles in degrees, time in seconds):

  # Type    Start    End  Width  t~exp~   \w     \q     \k     \f   Frames
#--------------------------------------------------------------------------
  1  \w   -102.00 -52.00   0.50   15.94    --  -12.90 -19.00 120.00  100
  2  \w    -45.00  76.00   0.50   15.94    --  -12.90 -19.00 120.00  242
  3  \w    -78.00  34.00   0.50   15.94    --  -12.90 -37.00  60.00  224
  4  \w    -21.00   6.00   0.50   15.94    --   12.90  77.00-120.00   54
  5  \w    -11.00  75.00   0.50   15.94    --   12.90  57.00 -60.00  172
  6  \w     -5.00  20.00   0.50   15.94    --   12.90 -77.00  90.00   50
  7  \w    -27.00  37.00   0.50   15.94    --   12.90  82.00  60.00  128
  8  \w     -6.00  98.00   0.50   15.94    --   12.90  57.00  30.00  208
;
_diffrn_measurement_device 'four-circle diffractometer'
_diffrn_measurement_device_type 'XtaLAB AFC12 (RINC): Kappa single'
_diffrn_measurement_method '\w scans'
_diffrn_orient_matrix_type 'CrysAlisPro convention (1999,Acta A55,543-557)'
_diffrn_orient_matrix_UB_11 -0.0019313000
_diffrn_orient_matrix_UB_12 0.0439223000
_diffrn_orient_matrix_UB_13 -0.0183241000
_diffrn_orient_matrix_UB_21 0.0063083000
_diffrn_orient_matrix_UB_22 -0.0211336000
_diffrn_orient_matrix_UB_23 -0.0351625000
_diffrn_orient_matrix_UB_31 -0.0273546000
_diffrn_orient_matrix_UB_32 -0.0079802000
_diffrn_orient_matrix_UB_33 -0.0077379000
_diffrn_radiation_monochromator mirror
_diffrn_radiation_probe x-ray
_diffrn_radiation_type 'Mo K\a'
_diffrn_radiation_wavelength 0.71073
_diffrn_reflns_av_R_equivalents 0.0252
_diffrn_reflns_av_unetI/netI 0.0195
_diffrn_reflns_Laue_measured_fraction_full 0.998
_diffrn_reflns_Laue_measured_fraction_max 0.999
_diffrn_reflns_limit_h_max 32
_diffrn_reflns_limit_h_min -22
_diffrn_reflns_limit_k_max 18
_diffrn_reflns_limit_k_min -17
_diffrn_reflns_limit_l_max 22
_diffrn_reflns_limit_l_min -22
_diffrn_reflns_number 43774
_diffrn_reflns_point_group_measured_fraction_full 0.998
_diffrn_reflns_point_group_measured_fraction_max 0.999
_diffrn_reflns_theta_full 26.000
_diffrn_reflns_theta_max 27.485
_diffrn_reflns_theta_min 2.320
_diffrn_source 'Rotating-anode X-ray tube'
_diffrn_source_type 'Rigaku (Mo) X-ray Source'
_exptl_absorpt_coefficient_mu 0.066
_exptl_absorpt_correction_T_max 1.00000
_exptl_absorpt_correction_T_min 0.45733
_exptl_absorpt_correction_type multi-scan
_exptl_absorpt_process_details
;
CrysAlisPro 1.171.39.33c (Rigaku Oxford Diffraction, 2017)
Empirical absorption correction using spherical harmonics,
 implemented in SCALE3 ABSPACK scaling algorithm.
;
_exptl_crystal_colour 'clear light colourless'
_exptl_crystal_colour_lustre clear
_exptl_crystal_colour_modifier light
_exptl_crystal_colour_primary colourless
_exptl_crystal_density_diffrn 1.079
_exptl_crystal_description block
_exptl_crystal_F_000 2240
_exptl_crystal_size_max 0.2
_exptl_crystal_size_mid 0.1
_exptl_crystal_size_min 0.1
_refine_diff_density_max 0.346
_refine_diff_density_min -0.204
_refine_diff_density_rms 0.052
_refine_ls_extinction_method none
_refine_ls_goodness_of_fit_ref 1.080
_refine_ls_hydrogen_treatment mixed
_refine_ls_matrix_type full
_refine_ls_number_parameters 372
_refine_ls_number_reflns 7291
_refine_ls_number_restraints 0
_refine_ls_restrained_S_all 1.080
_refine_ls_R_factor_all 0.0567
_refine_ls_R_factor_gt 0.0485
_refine_ls_shift/su_max 0.000
_refine_ls_shift/su_mean 0.000
_refine_ls_structure_factor_coef Fsqd
_refine_ls_weighting_details 'w=1/[\s^2^(Fo^2^)+(0.0628P)^2^+4.4689P] where P=(Fo^2^+2Fc^2^)/3'
_refine_ls_weighting_scheme calc
_refine_ls_wR_factor_gt 0.1366
_refine_ls_wR_factor_ref 0.1413
_reflns_Friedel_coverage 0.000
_reflns_number_gt 6182
_reflns_number_total 7291
_reflns_threshold_expression 'I > 2\s(I)'
_cod_data_source_file d3dt01767b2.cif
_cod_data_source_block exp_8146
_cod_database_code 7713562
_shelx_shelxl_version_number 2018/3
_chemical_oxdiff_formula 'C H N O Li'
_shelx_space_group_comment
;
The symmetry employed for this shelxl refinement is uniquely defined
by the following loop, which should always be used as a source of
symmetry information in preference to the above space-group names.
They are only intended as comments.
;
_shelx_estimated_absorpt_t_max 0.993
_shelx_estimated_absorpt_t_min 0.987
_reflns_odcompleteness_completeness 99.96
_reflns_odcompleteness_iscentric 1
_reflns_odcompleteness_theta 27.42
_olex2_refinement_description
;
1. Fixed Uiso
 At 1.2 times of:
  All C(H) groups, All C(H,H) groups
 At 1.5 times of:
  All C(H,H,H) groups
2.a Secondary CH2 refined with riding coordinates:
 C11(H11A,H11B), C32(H32A,H32B), C31(H31A,H31B)
2.b Aromatic/amide H refined with riding coordinates:
 C4(H4), C16(H16), C2(H2), C18(H18), C17(H17), C3(H3)
2.c Idealised Me refined as rotating group:
 C12(H12A,H12B,H12C), C26(H26A,H26B,H26C), C27(H27A,H27B,H27C), C21(H21A,H21B,
 H21C), C28(H28A,H28B,H28C), C29(H29A,H29B,H29C), C22(H22A,H22B,H22C), C23(H23A,
 H23B,H23C), C35(H35A,H35B,H35C), C34(H34A,H34B,H34C), C36(H36A,H36B,H36C)
;
_olex2_submission_special_instructions 'No special instructions were received'
_oxdiff_exptl_absorpt_empirical_details
;
Empirical correction (ABSPACK) includes:
- Absorption correction using spherical harmonics
- Frame scaling
;
_oxdiff_exptl_absorpt_empirical_full_max 1.670
_oxdiff_exptl_absorpt_empirical_full_min 0.455

loop_
_space_group_symop_operation_xyz
'x, y, z'
'-x, y, -z+1/2'
'x+1/2, y+1/2, z'
'-x+1/2, y+1/2, -z+1/2'
'-x, -y, -z'
'x, -y, z-1/2'
'-x+1/2, -y+1/2, -z'
'x+1/2, -y+1/2, z-1/2'

loop_
_atom_site_label
_atom_site_type_symbol
_atom_site_fract_x
_atom_site_fract_y
_atom_site_fract_z
_atom_site_U_iso_or_equiv
_atom_site_adp_type
_atom_site_occupancy
_atom_site_site_symmetry_order
_atom_site_calc_flag
_atom_site_refinement_flags_posn
_atom_site_refinement_flags_adp
_atom_site_refinement_flags_occupancy
_atom_site_disorder_assembly
_atom_site_disorder_group
N8 N 0.47441(4) 0.33456(8) 0.83956(6) 0.0278(2) Uani 1 1 d . . . . .
N10 N 0.53364(4) 0.21643(8) 0.83455(6) 0.0289(2) Uani 1 1 d . . . . .
N33 N 0.73176(5) 0.32653(9) 0.66713(7) 0.0419(3) Uani 1 1 d . . . . .
N30 N 0.73430(5) 0.24924(9) 0.82020(8) 0.0423(3) Uani 1 1 d . . . . .
C9 C 0.50620(5) 0.27542(9) 0.87664(7) 0.0268(3) Uani 1 1 d . . . . .
C6 C 0.40020(5) 0.46498(9) 0.75944(7) 0.0287(3) Uani 1 1 d . . . . .
C14 C 0.60450(5) 0.09454(9) 0.74302(8) 0.0301(3) Uani 1 1 d . . . . .
C1 C 0.42462(5) 0.47734(9) 0.83234(8) 0.0327(3) Uani 1 1 d . . . . .
C15 C 0.60559(5) 0.01912(9) 0.68954(9) 0.0345(3) Uani 1 1 d . . . . .
C5 C 0.39694(5) 0.54435(9) 0.70977(8) 0.0344(3) Uani 1 1 d . . . . .
C13 C 0.58376(6) 0.07640(10) 0.81630(8) 0.0347(3) Uani 1 1 d . . . . .
C7 C 0.43669(6) 0.39303(10) 0.88083(7) 0.0328(3) Uani 1 1 d . . . . .
C25 C 0.37652(6) 0.53564(11) 0.62757(8) 0.0390(3) Uani 1 1 d . . . . .
C20 C 0.62334(6) 0.03422(10) 0.60779(9) 0.0392(3) Uani 1 1 d . . . . .
C12 C 0.51145(6) 0.27467(11) 0.96290(7) 0.0367(3) Uani 1 1 d . . . . .
H12A H 0.493468 0.329301 0.983587 0.055 Uiso 1 1 calc R U . . .
H12B H 0.549074 0.276294 0.978049 0.055 Uiso 1 1 calc R U . . .
H12C H 0.495187 0.217921 0.982778 0.055 Uiso 1 1 calc R U . . .
C11 C 0.57474(6) 0.15645(10) 0.86965(8) 0.0366(3) Uani 1 1 d . . . . .
H11A H 0.562910 0.133132 0.919539 0.044 Uiso 1 1 calc R U . . .
H11B H 0.608015 0.191999 0.877813 0.044 Uiso 1 1 calc R U . . .
C4 C 0.41305(7) 0.63035(11) 0.73908(11) 0.0496(4) Uani 1 1 d . . . . .
H4 H 0.409584 0.683617 0.707279 0.060 Uiso 1 1 calc R U . . .
C16 C 0.58935(6) -0.06842(11) 0.71382(11) 0.0471(4) Uani 1 1 d . . . . .
H16 H 0.590775 -0.118850 0.678919 0.057 Uiso 1 1 calc R U . . .
C2 C 0.44032(7) 0.56507(11) 0.85759(10) 0.0465(4) Uani 1 1 d . . . . .
H2 H 0.455776 0.572006 0.907090 0.056 Uiso 1 1 calc R U . . .
C26 C 0.31778(6) 0.51040(13) 0.62655(10) 0.0477(4) Uani 1 1 d . . . . .
H26A H 0.312863 0.451337 0.653429 0.072 Uiso 1 1 calc R U . . .
H26B H 0.304961 0.504091 0.573708 0.072 Uiso 1 1 calc R U . . .
H26C H 0.297763 0.559555 0.651847 0.072 Uiso 1 1 calc R U . . .
C27 C 0.40756(7) 0.46050(12) 0.58539(9) 0.0473(4) Uani 1 1 d . . . . .
H27A H 0.445442 0.475833 0.587249 0.071 Uiso 1 1 calc R U . . .
H27B H 0.395090 0.457648 0.532187 0.071 Uiso 1 1 calc R U . . .
H27C H 0.402002 0.400014 0.609771 0.071 Uiso 1 1 calc R U . . .
C18 C 0.56770(7) -0.01281(11) 0.83660(10) 0.0472(4) Uani 1 1 d . . . . .
H18 H 0.554140 -0.023447 0.885891 0.057 Uiso 1 1 calc R U . . .
C21 C 0.68142(6) 0.06360(12) 0.60868(10) 0.0475(4) Uani 1 1 d . . . . .
H21A H 0.685636 0.121458 0.637782 0.071 Uiso 1 1 calc R U . . .
H21B H 0.692840 0.073661 0.556334 0.071 Uiso 1 1 calc R U . . .
H21C H 0.703137 0.014588 0.632507 0.071 Uiso 1 1 calc R U . . .
C28 C 0.38260(8) 0.62649(13) 0.58248(11) 0.0579(5) Uani 1 1 d . . . . .
H28A H 0.361658 0.675694 0.606135 0.087 Uiso 1 1 calc R U . . .
H28B H 0.369972 0.616962 0.529873 0.087 Uiso 1 1 calc R U . . .
H28C H 0.420040 0.644786 0.582652 0.087 Uiso 1 1 calc R U . . .
C17 C 0.57122(8) -0.08557(11) 0.78629(12) 0.0559(5) Uani 1 1 d . . . . .
H17 H 0.561379 -0.146719 0.800995 0.067 Uiso 1 1 calc R U . . .
C32 C 0.78092(7) 0.29114(14) 0.70356(12) 0.0560(5) Uani 1 1 d . . . . .
H32A H 0.811289 0.328002 0.685322 0.067 Uiso 1 1 calc R U . . .
H32B H 0.786294 0.225724 0.687725 0.067 Uiso 1 1 calc R U . . .
C3 C 0.43367(8) 0.64205(11) 0.81153(12) 0.0583(5) Uani 1 1 d . . . . .
H3 H 0.443200 0.702259 0.829585 0.070 Uiso 1 1 calc R U . . .
C29 C 0.73742(8) 0.14816(12) 0.81070(12) 0.0559(5) Uani 1 1 d . . . . .
H29A H 0.735531 0.132762 0.756340 0.084 Uiso 1 1 calc R U . . .
H29B H 0.707794 0.118601 0.836620 0.084 Uiso 1 1 calc R U . . .
H29C H 0.771024 0.125450 0.832786 0.084 Uiso 1 1 calc R U . . .
C22 C 0.58886(8) 0.10926(13) 0.56886(10) 0.0533(4) Uani 1 1 d . . . . .
H22A H 0.551692 0.089273 0.567968 0.080 Uiso 1 1 calc R U . . .
H22B H 0.600592 0.118583 0.516572 0.080 Uiso 1 1 calc R U . . .
H22C H 0.592296 0.167814 0.597198 0.080 Uiso 1 1 calc R U . . .
C23 C 0.61882(8) -0.05434(13) 0.55895(11) 0.0580(5) Uani 1 1 d . . . . .
H23A H 0.642631 -0.102230 0.579983 0.087 Uiso 1 1 calc R U . . .
H23B H 0.628740 -0.040073 0.506581 0.087 Uiso 1 1 calc R U . . .
H23C H 0.582197 -0.077174 0.559150 0.087 Uiso 1 1 calc R U . . .
C31 C 0.78038(7) 0.29551(14) 0.78848(12) 0.0577(5) Uani 1 1 d . . . . .
H31A H 0.813045 0.265939 0.809363 0.069 Uiso 1 1 calc R U . . .
H31B H 0.780588 0.361556 0.804624 0.069 Uiso 1 1 calc R U . . .
C35 C 0.72879(9) 0.42708(12) 0.67191(13) 0.0621(5) Uani 1 1 d . . . . .
H35A H 0.728781 0.445999 0.725535 0.093 Uiso 1 1 calc R U . . .
H35B H 0.696105 0.448699 0.646397 0.093 Uiso 1 1 calc R U . . .
H35C H 0.759491 0.454553 0.647048 0.093 Uiso 1 1 calc R U . . .
C34 C 0.73202(10) 0.30000(15) 0.58688(11) 0.0669(6) Uani 1 1 d . . . . .
H34A H 0.762247 0.329405 0.562268 0.100 Uiso 1 1 calc R U . . .
H34B H 0.698973 0.320622 0.561779 0.100 Uiso 1 1 calc R U . . .
H34C H 0.735031 0.232172 0.582722 0.100 Uiso 1 1 calc R U . . .
C36 C 0.73314(10) 0.26813(16) 0.90249(11) 0.0681(6) Uani 1 1 d . . . . .
H36A H 0.701392 0.239795 0.923851 0.102 Uiso 1 1 calc R U . . .
H36B H 0.732409 0.335539 0.911033 0.102 Uiso 1 1 calc R U . . .
H36C H 0.764854 0.241625 0.927408 0.102 Uiso 1 1 calc R U . . .
Li37 Li 0.57119(9) 0.27716(15) 0.74529(13) 0.0312(5) Uani 1 1 d . . . . .
Li38 Li 0.66822(9) 0.28332(16) 0.74350(13) 0.0339(5) Uani 1 1 d . . . . .
Li39 Li 0.500000 0.4102(3) 0.750000 0.0403(8) Uani 1 2 d S T P . .
O19 O 0.62037(4) 0.17985(6) 0.72634(5) 0.0312(2) Uani 1 1 d . . . . .
O24 O 0.38301(4) 0.38123(6) 0.73890(5) 0.0306(2) Uani 1 1 d . . . . .
Li1 Li 0.500000 0.1399(2) 0.750000 0.0384(7) Uani 1 2 d S T P . .
H7A H 0.4507(6) 0.4148(11) 0.9288(9) 0.034(4) Uiso 1 1 d . . . . .
H7B H 0.4031(7) 0.3583(12) 0.8909(9) 0.041(4) Uiso 1 1 d . . . . .

loop_
_atom_site_aniso_label
_atom_site_aniso_U_11
_atom_site_aniso_U_22
_atom_site_aniso_U_33
_atom_site_aniso_U_23
_atom_site_aniso_U_13
_atom_site_aniso_U_12
N8 0.0322(5) 0.0285(5) 0.0227(5) -0.0022(4) 0.0027(4) 0.0003(4)
N10 0.0339(6) 0.0299(6) 0.0228(5) 0.0013(4) -0.0026(4) 0.0020(4)
N33 0.0463(7) 0.0396(7) 0.0402(7) -0.0081(5) 0.0087(5) -0.0057(6)
N30 0.0452(7) 0.0385(7) 0.0429(7) -0.0051(5) -0.0078(5) 0.0026(6)
C9 0.0301(6) 0.0286(6) 0.0218(6) 0.0008(5) -0.0007(5) -0.0081(5)
C6 0.0300(6) 0.0226(6) 0.0339(6) 0.0012(5) 0.0090(5) 0.0021(5)
C14 0.0283(6) 0.0254(6) 0.0363(7) -0.0008(5) -0.0080(5) 0.0032(5)
C1 0.0371(7) 0.0283(7) 0.0331(7) -0.0041(5) 0.0089(5) 0.0012(5)
C15 0.0294(6) 0.0274(7) 0.0463(8) -0.0071(6) -0.0075(6) 0.0039(5)
C5 0.0338(7) 0.0270(7) 0.0427(8) 0.0066(6) 0.0118(6) 0.0052(5)
C13 0.0364(7) 0.0297(7) 0.0376(7) 0.0048(5) -0.0068(5) 0.0053(5)
C7 0.0391(7) 0.0340(7) 0.0254(6) -0.0035(5) 0.0060(5) 0.0011(6)
C25 0.0400(7) 0.0383(8) 0.0391(7) 0.0140(6) 0.0121(6) 0.0132(6)
C20 0.0407(8) 0.0357(7) 0.0409(8) -0.0130(6) -0.0085(6) 0.0093(6)
C12 0.0446(8) 0.0437(8) 0.0217(6) -0.0004(5) -0.0011(5) -0.0030(6)
C11 0.0431(8) 0.0388(8) 0.0277(6) 0.0044(6) -0.0063(5) 0.0064(6)
C4 0.0569(10) 0.0242(7) 0.0683(11) 0.0077(7) 0.0114(8) 0.0016(7)
C16 0.0451(8) 0.0274(7) 0.0687(11) -0.0093(7) -0.0025(8) 0.0011(6)
C2 0.0539(9) 0.0356(8) 0.0501(9) -0.0134(7) 0.0022(7) -0.0009(7)
C26 0.0416(8) 0.0547(10) 0.0470(9) 0.0099(7) 0.0037(7) 0.0106(7)
C27 0.0524(9) 0.0536(10) 0.0362(8) 0.0075(7) 0.0087(7) 0.0216(8)
C18 0.0501(9) 0.0360(8) 0.0557(10) 0.0136(7) 0.0033(7) 0.0050(7)
C21 0.0457(9) 0.0505(9) 0.0464(9) -0.0091(7) 0.0042(7) 0.0030(7)
C28 0.0651(11) 0.0523(10) 0.0572(10) 0.0293(8) 0.0227(8) 0.0198(9)
C17 0.0589(10) 0.0261(7) 0.0829(13) 0.0080(8) 0.0075(9) -0.0013(7)
C32 0.0418(9) 0.0572(11) 0.0696(12) -0.0075(9) 0.0122(8) -0.0001(8)
C3 0.0708(12) 0.0258(8) 0.0783(13) -0.0090(8) 0.0024(10) -0.0060(8)
C29 0.0599(11) 0.0384(9) 0.0684(12) -0.0032(8) -0.0197(9) 0.0080(8)
C22 0.0643(11) 0.0555(10) 0.0396(8) -0.0083(7) -0.0108(7) 0.0233(9)
C23 0.0667(11) 0.0497(10) 0.0570(10) -0.0257(8) -0.0115(9) 0.0084(9)
C31 0.0424(9) 0.0593(11) 0.0708(12) -0.0027(9) -0.0113(8) -0.0054(8)
C35 0.0735(12) 0.0389(9) 0.0753(13) -0.0009(9) 0.0318(10) -0.0030(8)
C34 0.0965(16) 0.0632(12) 0.0417(9) -0.0072(9) 0.0175(9) -0.0197(11)
C36 0.0860(15) 0.0724(14) 0.0449(10) -0.0088(9) -0.0165(10) 0.0121(11)
Li37 0.0347(11) 0.0277(11) 0.0310(11) 0.0011(9) 0.0004(9) -0.0001(9)
Li38 0.0362(12) 0.0298(11) 0.0358(12) -0.0030(9) 0.0009(9) 0.0001(9)
Li39 0.054(2) 0.0363(18) 0.0310(16) 0.000 0.0140(14) 0.000
O19 0.0368(5) 0.0226(4) 0.0339(5) -0.0028(4) -0.0019(4) 0.0001(4)
O24 0.0370(5) 0.0230(4) 0.0319(5) 0.0016(4) 0.0015(4) 0.0001(4)
Li1 0.0451(19) 0.0364(18) 0.0333(16) 0.000 -0.0090(14) 0.000

loop_
_atom_type_symbol
_atom_type_description
_atom_type_scat_dispersion_real
_atom_type_scat_dispersion_imag
_atom_type_scat_source
C C 0.0033 0.0016 'International Tables Vol C Tables 4.2.6.8 and 6.1.1.4'
H H 0.0000 0.0000 'International Tables Vol C Tables 4.2.6.8 and 6.1.1.4'
Li Li -0.0003 0.0001 'International Tables Vol C Tables 4.2.6.8 and 6.1.1.4'
N N 0.0061 0.0033 'International Tables Vol C Tables 4.2.6.8 and 6.1.1.4'
O O 0.0106 0.0060 'International Tables Vol C Tables 4.2.6.8 and 6.1.1.4'

loop_
_geom_angle_atom_site_label_1
_geom_angle_atom_site_label_2
_geom_angle_atom_site_label_3
_geom_angle
_geom_angle_site_symmetry_1
_geom_angle_site_symmetry_3
_geom_angle_publ_flag
C9 N8 C7 120.87(11) . . ?
C9 N8 Li37 115.13(10) . 2_656 ?
C9 N8 Li39 121.57(10) . . ?
C7 N8 Li37 103.33(10) . 2_656 ?
C7 N8 Li39 107.24(11) . . ?
Li39 N8 Li37 80.42(9) . 2_656 ?
C9 N10 C11 120.71(11) . . ?
C9 N10 Li37 114.21(10) . . ?
C9 N10 Li1 122.72(10) . . ?
C11 N10 Li37 103.71(11) . . ?
C11 N10 Li1 105.66(11) . . ?
Li1 N10 Li37 82.10(9) . . ?
C32 N33 Li38 104.78(12) . . ?
C35 N33 C32 111.27(15) . . ?
C35 N33 C34 108.51(16) . . ?
C35 N33 Li38 101.92(12) . . ?
C34 N33 C32 107.91(15) . . ?
C34 N33 Li38 122.23(13) . . ?
C29 N30 C36 107.28(15) . . ?
C29 N30 Li38 101.25(11) . . ?
C31 N30 C29 111.27(15) . . ?
C31 N30 C36 108.91(15) . . ?
C31 N30 Li38 105.47(12) . . ?
C36 N30 Li38 122.36(13) . . ?
N8 C9 N10 116.82(11) . . ?
N8 C9 C12 122.14(12) . . ?
N10 C9 C12 121.04(12) . . ?
C1 C6 C5 117.78(12) . . ?
C1 C6 Li39 72.50(8) . . ?
C5 C6 Li39 103.88(10) . . ?
O24 C6 C1 119.44(11) . . ?
O24 C6 C5 122.74(12) . . ?
O24 C6 Li39 91.07(10) . . ?
C15 C14 Li37 137.63(10) . . ?
C15 C14 Li1 104.06(10) . . ?
C13 C14 C15 117.79(13) . . ?
C13 C14 Li37 92.46(9) . . ?
C13 C14 Li1 68.13(8) . . ?
O19 C14 C15 122.96(13) . . ?
O19 C14 C13 119.23(12) . . ?
O19 C14 Li37 38.33(7) . . ?
O19 C14 Li1 94.92(10) . . ?
Li1 C14 Li37 58.33(9) . . ?
C6 C1 C7 119.16(12) . . ?
C6 C1 Li39 76.11(7) . . ?
C7 C1 Li39 82.82(10) . . ?
C2 C1 C6 121.05(13) . . ?
C2 C1 C7 119.69(13) . . ?
C2 C1 Li39 107.89(12) . . ?
C14 C15 C20 121.19(13) . . ?
C16 C15 C14 118.14(14) . . ?
C16 C15 C20 120.66(13) . . ?
C6 C5 C25 121.50(13) . . ?
C4 C5 C6 117.79(14) . . ?
C4 C5 C25 120.71(13) . . ?
C14 C13 C11 119.13(12) . . ?
C14 C13 Li1 80.76(7) . . ?
C11 C13 Li1 82.88(10) . . ?
C18 C13 C14 120.96(14) . . ?
C18 C13 C11 119.69(14) . . ?
C18 C13 Li1 101.72(12) . . ?
N8 C7 C1 107.75(10) . . ?
N8 C7 H7A 112.9(9) . . ?
N8 C7 H7B 111.2(10) . . ?
C1 C7 H7A 107.4(10) . . ?
C1 C7 H7B 109.8(10) . . ?
H7A C7 H7B 107.8(13) . . ?
C5 C25 C27 110.43(12) . . ?
C5 C25 C28 112.48(14) . . ?
C26 C25 C5 109.76(12) . . ?
C26 C25 C27 109.46(14) . . ?
C26 C25 C28 107.69(13) . . ?
C27 C25 C28 106.92(12) . . ?
C15 C20 C22 110.07(12) . . ?
C15 C20 C23 112.77(14) . . ?
C21 C20 C15 109.32(12) . . ?
C21 C20 C22 110.17(15) . . ?
C21 C20 C23 107.12(13) . . ?
C22 C20 C23 107.34(13) . . ?
C9 C12 H12A 109.5 . . ?
C9 C12 H12B 109.5 . . ?
C9 C12 H12C 109.5 . . ?
H12A C12 H12B 109.5 . . ?
H12A C12 H12C 109.5 . . ?
H12B C12 H12C 109.5 . . ?
N10 C11 C13 107.54(11) . . ?
N10 C11 H11A 110.2 . . ?
N10 C11 H11B 110.2 . . ?
C13 C11 H11A 110.2 . . ?
C13 C11 H11B 110.2 . . ?
H11A C11 H11B 108.5 . . ?
C5 C4 H4 118.3 . . ?
C3 C4 C5 123.44(15) . . ?
C3 C4 H4 118.3 . . ?
C15 C16 H16 118.4 . . ?
C17 C16 C15 123.21(15) . . ?
C17 C16 H16 118.4 . . ?
C1 C2 H2 119.7 . . ?
C3 C2 C1 120.66(16) . . ?
C3 C2 H2 119.7 . . ?
C25 C26 H26A 109.5 . . ?
C25 C26 H26B 109.5 . . ?
C25 C26 H26C 109.5 . . ?
H26A C26 H26B 109.5 . . ?
H26A C26 H26C 109.5 . . ?
H26B C26 H26C 109.5 . . ?
C25 C27 H27A 109.5 . . ?
C25 C27 H27B 109.5 . . ?
C25 C27 H27C 109.5 . . ?
H27A C27 H27B 109.5 . . ?
H27A C27 H27C 109.5 . . ?
H27B C27 H27C 109.5 . . ?
C13 C18 H18 119.6 . . ?
C17 C18 C13 120.83(16) . . ?
C17 C18 H18 119.6 . . ?
C20 C21 H21A 109.5 . . ?
C20 C21 H21B 109.5 . . ?
C20 C21 H21C 109.5 . . ?
H21A C21 H21B 109.5 . . ?
H21A C21 H21C 109.5 . . ?
H21B C21 H21C 109.5 . . ?
C25 C28 H28A 109.5 . . ?
C25 C28 H28B 109.5 . . ?
C25 C28 H28C 109.5 . . ?
H28A C28 H28B 109.5 . . ?
H28A C28 H28C 109.5 . . ?
H28B C28 H28C 109.5 . . ?
C16 C17 H17 120.5 . . ?
C18 C17 C16 118.93(15) . . ?
C18 C17 H17 120.5 . . ?
N33 C32 H32A 108.9 . . ?
N33 C32 H32B 108.9 . . ?
N33 C32 C31 113.16(14) . . ?
H32A C32 H32B 107.8 . . ?
C31 C32 H32A 108.9 . . ?
C31 C32 H32B 108.9 . . ?
C4 C3 C2 118.94(15) . . ?
C4 C3 H3 120.5 . . ?
C2 C3 H3 120.5 . . ?
N30 C29 H29A 109.5 . . ?
N30 C29 H29B 109.5 . . ?
N30 C29 H29C 109.5 . . ?
H29A C29 H29B 109.5 . . ?
H29A C29 H29C 109.5 . . ?
H29B C29 H29C 109.5 . . ?
C20 C22 H22A 109.5 . . ?
C20 C22 H22B 109.5 . . ?
C20 C22 H22C 109.5 . . ?
H22A C22 H22B 109.5 . . ?
H22A C22 H22C 109.5 . . ?
H22B C22 H22C 109.5 . . ?
C20 C23 H23A 109.5 . . ?
C20 C23 H23B 109.5 . . ?
C20 C23 H23C 109.5 . . ?
H23A C23 H23B 109.5 . . ?
H23A C23 H23C 109.5 . . ?
H23B C23 H23C 109.5 . . ?
N30 C31 C32 112.76(14) . . ?
N30 C31 H31A 109.0 . . ?
N30 C31 H31B 109.0 . . ?
C32 C31 H31A 109.0 . . ?
C32 C31 H31B 109.0 . . ?
H31A C31 H31B 107.8 . . ?
N33 C35 H35A 109.5 . . ?
N33 C35 H35B 109.5 . . ?
N33 C35 H35C 109.5 . . ?
H35A C35 H35B 109.5 . . ?
H35A C35 H35C 109.5 . . ?
H35B C35 H35C 109.5 . . ?
N33 C34 H34A 109.5 . . ?
N33 C34 H34B 109.5 . . ?
N33 C34 H34C 109.5 . . ?
H34A C34 H34B 109.5 . . ?
H34A C34 H34C 109.5 . . ?
H34B C34 H34C 109.5 . . ?
N30 C36 H36A 109.5 . . ?
N30 C36 H36B 109.5 . . ?
N30 C36 H36C 109.5 . . ?
H36A C36 H36B 109.5 . . ?
H36A C36 H36C 109.5 . . ?
H36B C36 H36C 109.5 . . ?
N8 Li37 N10 118.04(12) 2_656 . ?
N8 Li37 C14 122.84(10) 2_656 . ?
N8 Li37 C7 31.08(5) 2_656 2_656 ?
N8 Li37 Li39 49.65(6) 2_656 . ?
N8 Li37 Li1 87.26(9) 2_656 . ?
N10 Li37 C14 75.60(8) . . ?
N10 Li37 C7 147.34(11) . 2_656 ?
N10 Li37 Li39 87.58(9) . . ?
N10 Li37 Li1 48.54(6) . . ?
C14 Li37 C7 125.18(9) . 2_656 ?
Li39 Li37 C14 154.52(11) . . ?
Li39 Li37 C7 63.34(6) . 2_656 ?
Li39 Li37 Li1 94.33(10) . . ?
O19 Li37 N8 121.95(12) . 2_656 ?
O19 Li37 N10 97.78(10) . . ?
O19 Li37 C14 25.57(5) . . ?
O19 Li37 C7 109.67(10) . 2_656 ?
O19 Li37 Li39 171.60(12) . . ?
O19 Li37 O24 101.92(11) . 2_656 ?
O19 Li37 Li1 84.51(10) . . ?
O24 Li37 N8 96.88(10) 2_656 2_656 ?
O24 Li37 N10 120.83(12) 2_656 . ?
O24 Li37 C14 124.40(11) 2_656 . ?
O24 Li37 C7 71.23(8) 2_656 2_656 ?
O24 Li37 Li39 80.63(10) 2_656 . ?
O24 Li37 Li1 168.77(12) 2_656 . ?
Li1 Li37 C14 60.18(7) . . ?
Li1 Li37 C7 115.56(9) . 2_656 ?
N30 Li38 N33 83.27(10) . . ?
O19 Li38 N33 125.58(12) . . ?
O19 Li38 N30 112.98(12) . . ?
O19 Li38 O24 99.59(11) . 2_656 ?
O24 Li38 N33 112.90(12) 2_656 . ?
O24 Li38 N30 124.64(12) 2_656 . ?
N8 Li39 N8 115.26(18) . 2_656 ?
N8 Li39 C6 77.97(4) 2_656 2_656 ?
N8 Li39 C6 121.81(5) . 2_656 ?
N8 Li39 C6 77.97(4) . . ?
N8 Li39 C6 121.81(5) 2_656 . ?
N8 Li39 C1 151.53(7) . 2_656 ?
N8 Li39 C1 61.21(4) 2_656 2_656 ?
N8 Li39 C1 151.53(7) 2_656 . ?
N8 Li39 C1 61.21(4) . . ?
N8 Li39 Li37 49.93(8) . 2_656 ?
N8 Li39 Li37 82.19(12) . . ?
N8 Li39 Li37 49.93(8) 2_656 . ?
N8 Li39 Li37 82.19(12) 2_656 2_656 ?
C6 Li39 C6 145.37(16) 2_656 . ?
C1 Li39 C6 31.39(4) 2_656 2_656 ?
C1 Li39 C6 129.25(12) 2_656 . ?
C1 Li39 C6 31.39(4) . . ?
C1 Li39 C6 129.25(12) . 2_656 ?
C1 Li39 C1 136.42(16) 2_656 . ?
C1 Li39 Li37 75.14(6) . 2_656 ?
C1 Li39 Li37 142.84(10) 2_656 2_656 ?
C1 Li39 Li37 75.14(6) 2_656 . ?
C1 Li39 Li37 142.84(10) . . ?
Li37 Li39 C6 150.58(14) . . ?
Li37 Li39 C6 150.58(14) 2_656 2_656 ?
Li37 Li39 C6 64.04(6) 2_656 . ?
Li37 Li39 C6 64.04(6) . 2_656 ?
Li37 Li39 Li37 86.56(15) 2_656 . ?
C14 O19 Li37 116.10(11) . . ?
C14 O19 Li38 150.16(11) . . ?
Li37 O19 Li38 79.34(10) . . ?
C6 O24 Li37 118.60(11) . 2_656 ?
C6 O24 Li38 146.05(11) . 2_656 ?
Li37 O24 Li38 79.14(10) 2_656 2_656 ?
N10 Li1 N10 114.06(18) 2_656 . ?
N10 Li1 C14 119.29(6) 2_656 . ?
N10 Li1 C14 76.81(4) 2_656 2_656 ?
N10 Li1 C14 119.29(6) . 2_656 ?
N10 Li1 C14 76.80(4) . . ?
N10 Li1 C13 149.14(7) 2_656 . ?
N10 Li1 C13 149.14(7) . 2_656 ?
N10 Li1 C13 61.96(4) . . ?
N10 Li1 C13 61.96(4) 2_656 2_656 ?
N10 Li1 Li37 49.36(8) 2_656 2_656 ?
N10 Li1 Li37 49.36(8) . . ?
N10 Li1 Li37 81.22(11) . 2_656 ?
N10 Li1 Li37 81.22(11) 2_656 . ?
C14 Li1 C14 152.26(15) 2_656 . ?
C13 Li1 C14 133.25(11) 2_656 . ?
C13 Li1 C14 31.11(4) . . ?
C13 Li1 C14 133.25(11) . 2_656 ?
C13 Li1 C14 31.11(5) 2_656 2_656 ?
C13 Li1 C13 138.19(16) . 2_656 ?
C13 Li1 Li37 143.02(11) 2_656 . ?
C13 Li1 Li37 74.23(6) . . ?
C13 Li1 Li37 74.23(6) 2_656 2_656 ?
C13 Li1 Li37 143.02(11) . 2_656 ?
Li37 Li1 C14 61.48(6) 2_656 2_656 ?
Li37 Li1 C14 61.48(6) . . ?
Li37 Li1 C14 146.26(14) 2_656 . ?
Li37 Li1 C14 146.26(14) . 2_656 ?
Li37 Li1 Li37 84.78(14) . 2_656 ?

loop_
_geom_bond_atom_site_label_1
_geom_bond_atom_site_label_2
_geom_bond_distance
_geom_bond_site_symmetry_2
_geom_bond_publ_flag
N8 C9 1.3284(17) . ?
N8 C7 1.4717(17) . ?
N8 Li37 2.036(2) 2_656 ?
N8 Li39 2.028(2) . ?
N10 C9 1.3286(17) . ?
N10 C11 1.4723(17) . ?
N10 Li37 2.044(2) . ?
N10 Li1 2.019(2) . ?
N33 C32 1.473(2) . ?
N33 C35 1.449(2) . ?
N33 C34 1.460(2) . ?
N33 Li38 2.201(3) . ?
N30 C29 1.464(2) . ?
N30 C31 1.460(2) . ?
N30 C36 1.471(2) . ?
N30 Li38 2.175(3) . ?
C9 C12 1.5177(17) . ?
C6 C1 1.4194(19) . ?
C6 C5 1.4366(18) . ?
C6 Li39 2.6456(17) . ?
C6 O24 1.3258(15) . ?
C14 C15 1.4343(18) . ?
C14 C13 1.424(2) . ?
C14 Li37 2.755(3) . ?
C14 O19 1.3238(16) . ?
C14 Li1 2.7200(15) . ?
C1 C7 1.5075(19) . ?
C1 C2 1.390(2) . ?
C1 Li39 2.5990(19) . ?
C15 C20 1.529(2) . ?
C15 C16 1.392(2) . ?
C5 C25 1.527(2) . ?
C5 C4 1.395(2) . ?
C13 C11 1.503(2) . ?
C13 C18 1.392(2) . ?
C13 Li1 2.5575(18) . ?
C7 H7A 0.958(16) . ?
C7 H7B 1.002(17) . ?
C25 C26 1.525(2) . ?
C25 C27 1.534(2) . ?
C25 C28 1.536(2) . ?
C20 C21 1.524(2) . ?
C20 C22 1.536(2) . ?
C20 C23 1.537(2) . ?
C12 H12A 0.9800 . ?
C12 H12B 0.9800 . ?
C12 H12C 0.9800 . ?
C11 H11A 0.9900 . ?
C11 H11B 0.9900 . ?
C4 H4 0.9500 . ?
C4 C3 1.374(3) . ?
C16 H16 0.9500 . ?
C16 C17 1.384(3) . ?
C2 H2 0.9500 . ?
C2 C3 1.378(3) . ?
C26 H26A 0.9800 . ?
C26 H26B 0.9800 . ?
C26 H26C 0.9800 . ?
C27 H27A 0.9800 . ?
C27 H27B 0.9800 . ?
C27 H27C 0.9800 . ?
C18 H18 0.9500 . ?
C18 C17 1.372(3) . ?
C21 H21A 0.9800 . ?
C21 H21B 0.9800 . ?
C21 H21C 0.9800 . ?
C28 H28A 0.9800 . ?
C28 H28B 0.9800 . ?
C28 H28C 0.9800 . ?
C17 H17 0.9500 . ?
C32 H32A 0.9900 . ?
C32 H32B 0.9900 . ?
C32 C31 1.493(3) . ?
C3 H3 0.9500 . ?
C29 H29A 0.9800 . ?
C29 H29B 0.9800 . ?
C29 H29C 0.9800 . ?
C22 H22A 0.9800 . ?
C22 H22B 0.9800 . ?
C22 H22C 0.9800 . ?
C23 H23A 0.9800 . ?
C23 H23B 0.9800 . ?
C23 H23C 0.9800 . ?
C31 H31A 0.9900 . ?
C31 H31B 0.9900 . ?
C35 H35A 0.9800 . ?
C35 H35B 0.9800 . ?
C35 H35C 0.9800 . ?
C34 H34A 0.9800 . ?
C34 H34B 0.9800 . ?
C34 H34C 0.9800 . ?
C36 H36A 0.9800 . ?
C36 H36B 0.9800 . ?
C36 H36C 0.9800 . ?
Li37 Li39 2.624(3) . ?
Li37 O19 1.903(2) . ?
Li37 O24 1.905(2) 2_656 ?
Li37 Li1 2.668(3) . ?
Li38 O19 1.934(2) . ?
Li38 O24 1.939(3) 2_656 ?

loop_
_geom_torsion_atom_site_label_1
_geom_torsion_atom_site_label_2
_geom_torsion_atom_site_label_3
_geom_torsion_atom_site_label_4
_geom_torsion
_geom_torsion_site_symmetry_1
_geom_torsion_site_symmetry_2
_geom_torsion_site_symmetry_3
_geom_torsion_site_symmetry_4
_geom_torsion_publ_flag
N33 C32 C31 N30 54.0(2) . . . . ?
C9 N8 C7 C1 155.89(12) . . . . ?
C9 N10 C11 C13 159.53(12) . . . . ?
C6 C1 C7 N8 61.91(16) . . . . ?
C6 C1 C2 C3 -1.6(2) . . . . ?
C6 C5 C25 C26 66.84(16) . . . . ?
C6 C5 C25 C27 -53.93(17) . . . . ?
C6 C5 C25 C28 -173.29(13) . . . . ?
C6 C5 C4 C3 2.7(2) . . . . ?
C14 C15 C20 C21 63.91(16) . . . . ?
C14 C15 C20 C22 -57.22(17) . . . . ?
C14 C15 C20 C23 -177.06(13) . . . . ?
C14 C15 C16 C17 1.4(2) . . . . ?
C14 C13 C11 N10 64.17(16) . . . . ?
C14 C13 C18 C17 -0.3(2) . . . . ?
C1 C6 C5 C25 173.72(12) . . . . ?
C1 C6 C5 C4 -6.36(19) . . . . ?
C1 C6 O24 Li37 -47.35(16) . . . 2_656 ?
C1 C6 O24 Li38 67.8(2) . . . 2_656 ?
C1 C2 C3 C4 -2.4(3) . . . . ?
C15 C14 C13 C11 -171.29(12) . . . . ?
C15 C14 C13 C18 3.34(19) . . . . ?
C15 C14 C13 Li1 -94.84(13) . . . . ?
C15 C14 O19 Li37 126.85(13) . . . . ?
C15 C14 O19 Li38 -117.0(2) . . . . ?
C15 C16 C17 C18 1.6(3) . . . . ?
C5 C6 C1 C7 -170.21(12) . . . . ?
C5 C6 C1 C2 6.0(2) . . . . ?
C5 C6 C1 Li39 -96.78(13) . . . . ?
C5 C6 O24 Li37 130.37(13) . . . 2_656 ?
C5 C6 O24 Li38 -114.44(19) . . . 2_656 ?
C5 C4 C3 C2 1.8(3) . . . . ?
C13 C14 C15 C20 175.40(12) . . . . ?
C13 C14 C15 C16 -3.80(19) . . . . ?
C13 C14 O19 Li37 -51.08(16) . . . . ?
C13 C14 O19 Li38 65.0(3) . . . . ?
C13 C18 C17 C16 -2.2(3) . . . . ?
C7 N8 C9 N10 170.97(12) . . . . ?
C7 N8 C9 C12 -9.22(19) . . . . ?
C7 C1 C2 C3 174.56(15) . . . . ?
C25 C5 C4 C3 -177.41(16) . . . . ?
C20 C15 C16 C17 -177.79(15) . . . . ?
C11 N10 C9 N8 172.29(12) . . . . ?
C11 N10 C9 C12 -7.52(19) . . . . ?
C11 C13 C18 C17 174.27(15) . . . . ?
C4 C5 C25 C26 -113.08(16) . . . . ?
C4 C5 C25 C27 126.16(15) . . . . ?
C4 C5 C25 C28 6.80(19) . . . . ?
C16 C15 C20 C21 -116.91(15) . . . . ?
C16 C15 C20 C22 121.96(15) . . . . ?
C16 C15 C20 C23 2.13(19) . . . . ?
C2 C1 C7 N8 -114.31(14) . . . . ?
C18 C13 C11 N10 -110.52(15) . . . . ?
C29 N30 C31 C32 69.74(19) . . . . ?
C35 N33 C32 C31 73.4(2) . . . . ?
C34 N33 C32 C31 -167.62(16) . . . . ?
C36 N30 C31 C32 -172.20(16) . . . . ?
Li37 N8 C9 N10 45.73(15) 2_656 . . . ?
Li37 N8 C9 C12 -134.46(13) 2_656 . . . ?
Li37 N8 C7 C1 -73.57(13) 2_656 . . . ?
Li37 N10 C9 N8 47.59(15) . . . . ?
Li37 N10 C9 C12 -132.22(13) . . . . ?
Li37 N10 C11 C13 -70.99(13) . . . . ?
Li37 C14 C15 C20 44.9(2) . . . . ?
Li37 C14 C15 C16 -134.32(15) . . . . ?
Li37 C14 C13 C11 -22.13(13) . . . . ?
Li37 C14 C13 C18 152.49(13) . . . . ?
Li37 C14 C13 Li1 54.31(10) . . . . ?
Li37 C14 O19 Li38 116.1(3) . . . . ?
Li38 N33 C32 C31 -35.94(18) . . . . ?
Li38 N30 C31 C32 -39.22(19) . . . . ?
Li39 N8 C9 N10 -48.42(17) . . . . ?
Li39 N8 C9 C12 131.39(14) . . . . ?
Li39 N8 C7 C1 10.37(13) . . . . ?
Li39 C6 C1 C7 -73.43(13) . . . . ?
Li39 C6 C1 C2 102.74(15) . . . . ?
Li39 C6 C5 C25 96.43(13) . . . . ?
Li39 C6 C5 C4 -83.65(14) . . . . ?
Li39 C6 O24 Li37 23.09(11) . . . 2_656 ?
Li39 C6 O24 Li38 138.28(17) . . . 2_656 ?
Li39 C1 C7 N8 -7.77(10) . . . . ?
Li39 C1 C2 C3 82.68(18) . . . . ?
O19 C14 C15 C20 -2.55(19) . . . . ?
O19 C14 C15 C16 178.24(12) . . . . ?
O19 C14 C13 C11 6.75(18) . . . . ?
O19 C14 C13 C18 -178.63(13) . . . . ?
O19 C14 C13 Li1 83.19(13) . . . . ?
O24 C6 C1 C7 7.63(18) . . . . ?
O24 C6 C1 C2 -176.20(13) . . . . ?
O24 C6 C1 Li39 81.05(13) . . . . ?
O24 C6 C5 C25 -4.04(19) . . . . ?
O24 C6 C5 C4 175.88(13) . . . . ?
Li1 N10 C9 N8 -48.71(17) . . . . ?
Li1 N10 C9 C12 131.48(14) . . . . ?
Li1 N10 C11 C13 14.51(13) . . . . ?
Li1 C14 C15 C20 102.98(13) . . . . ?
Li1 C14 C15 C16 -76.22(14) . . . . ?
Li1 C14 C13 C11 -76.44(13) . . . . ?
Li1 C14 C13 C18 98.18(15) . . . . ?
Li1 C14 O19 Li37 16.57(11) . . . . ?
Li1 C14 O19 Li38 132.7(2) . . . . ?
Li1 C13 C11 N10 -11.06(11) . . . . ?
Li1 C13 C18 C17 85.85(17) . . . . ?
